data_4109367
loop_
_publ_author_name
'Hongjun Ren'
'Guillaume Dunet'
'Peter Mayer'
'Paul Knochel'

_publ_section_title
;
 Highly Diastereoselective Synthesis of Homoallylic Alcohols Bearing
 Adjacent Quaternary Centers Using Substituted Allylic Zinc Reagents
;
_journal_name_full 'Journal of the American Chemical Society'
_journal_page_first 5376
_journal_page_last 5377
_journal_paper_doi 10.1021/ja071380s
_journal_volume 129
_journal_year 2007
_chemical_formula_sum 'C22 H22 Br N3 O'
_chemical_formula_weight 424.34
_chemical_name_systematic
; 
 ? 
;
_space_group_IT_number 14
_symmetry_cell_setting monoclinic
_symmetry_space_group_name_Hall '-P 2ybc'
_symmetry_space_group_name_H-M 'P 1 21/c 1'
_atom_sites_solution_hydrogens geom
_atom_sites_solution_primary direct
_atom_sites_solution_secondary difmap
_audit_creation_method SHELXL-97
_cell_angle_alpha 90.00
_cell_angle_beta 91.641(2)
_cell_angle_gamma 90.00
_cell_formula_units_Z 8
_cell_length_a 14.4586(4)
_cell_length_b 20.9241(10)
_cell_length_c 13.0389(5)
_cell_measurement_temperature 200(2)
_cell_volume 3943.1(3)
_computing_structure_refinement 'SHELXL-97 (Sheldrick, 1997)'
_computing_structure_solution 'SHELXS-97 (Sheldrick, 1990)'
_diffrn_ambient_temperature 200(2)
_diffrn_measured_fraction_theta_full 0.983
_diffrn_measured_fraction_theta_max 0.983
_diffrn_radiation_monochromator graphite
_diffrn_radiation_source 'fine-focus sealed tube'
_diffrn_radiation_type MoK\a
_diffrn_radiation_wavelength 0.71073
_diffrn_reflns_av_R_equivalents 0.0746
_diffrn_reflns_av_sigmaI/netI 0.0576
_diffrn_reflns_limit_h_max 16
_diffrn_reflns_limit_h_min -16
_diffrn_reflns_limit_k_max 24
_diffrn_reflns_limit_k_min -22
_diffrn_reflns_limit_l_max 14
_diffrn_reflns_limit_l_min -14
_diffrn_reflns_number 28647
_diffrn_reflns_theta_full 24.27
_diffrn_reflns_theta_max 24.27
_diffrn_reflns_theta_min 3.24
_exptl_absorpt_coefficient_mu 2.102
_exptl_crystal_density_diffrn 1.430
_exptl_crystal_F_000 1744
_refine_diff_density_max 0.305
_refine_diff_density_min -0.512
_refine_diff_density_rms 0.057
_refine_ls_extinction_method none
_refine_ls_goodness_of_fit_ref 1.035
_refine_ls_hydrogen_treatment mixed
_refine_ls_matrix_type full
_refine_ls_number_parameters 495
_refine_ls_number_reflns 6290
_refine_ls_number_restraints 0
_refine_ls_restrained_S_all 1.035
_refine_ls_R_factor_all 0.0738
_refine_ls_R_factor_gt 0.0406
_refine_ls_shift/su_max 0.002
_refine_ls_shift/su_mean 0.000
_refine_ls_structure_factor_coef Fsqd
_refine_ls_weighting_details 'calc w=1/[\s^2^(Fo^2^)+(0.0065P)^2^+3.8086P] where P=(Fo^2^+2Fc^2^)/3'
_refine_ls_weighting_scheme calc
_refine_ls_wR_factor_gt 0.0752
_refine_ls_wR_factor_ref 0.0863
_reflns_number_gt 4381
_reflns_number_total 6290
_reflns_threshold_expression >2sigma(I)
_cod_data_source_file ja071380ssi20070302_065626.cif
_cod_data_source_block kn341
_cod_database_code 4109367

loop_
_symmetry_equiv_pos_as_xyz
'x, y, z'
'-x, y+1/2, -z+1/2'
'-x, -y, -z'
'x, -y-1/2, z-1/2'

loop_
_atom_site_label
_atom_site_type_symbol
_atom_site_fract_x
_atom_site_fract_y
_atom_site_fract_z
_atom_site_U_iso_or_equiv
_atom_site_adp_type
_atom_site_occupancy
_atom_site_symmetry_multiplicity
_atom_site_calc_flag
_atom_site_refinement_flags
Br1 Br 0.47086(3) 0.06044(2) 0.57806(3) 0.06288(15) Uani 1 1 d .
Br2 Br 0.96507(3) 0.05795(2) 1.21331(3) 0.05068(13) Uani 1 1 d .
O1 O 0.57190(17) 0.24781(12) 1.00016(18) 0.0360(6) Uani 1 1 d .
H1 H 0.619(2) 0.2430(19) 0.984(3) 0.040(13) Uiso 1 1 d .
O2 O 1.06345(18) 0.24175(12) 0.79387(18) 0.0336(6) Uani 1 1 d .
H2 H 1.111(2) 0.2377(18) 0.809(3) 0.037(12) Uiso 1 1 d .
N1 N 0.37089(17) 0.24702(15) 0.95932(19) 0.0336(7) Uani 1 1 d .
N2 N 0.29106(18) 0.22195(15) 0.9217(2) 0.0398(7) Uani 1 1 d .
N3 N 0.26101(18) 0.26121(15) 0.8489(2) 0.0385(7) Uani 1 1 d .
N4 N 0.86735(17) 0.24258(14) 0.82358(19) 0.0316(7) Uani 1 1 d .
N5 N 0.78950(18) 0.21959(16) 0.8644(2) 0.0409(8) Uani 1 1 d .
N6 N 0.76425(18) 0.26217(16) 0.9329(2) 0.0411(8) Uani 1 1 d .
C1 C 0.5184(2) 0.19066(17) 1.0028(2) 0.0322(8) Uani 1 1 d .
C2 C 0.5062(2) 0.15993(17) 0.8969(2) 0.0321(8) Uani 1 1 d .
C3 C 0.5480(2) 0.18477(19) 0.8112(2) 0.0383(9) Uani 1 1 d .
H3 H 0.5857 0.2218 0.8183 0.046 Uiso 1 1 calc R
C4 C 0.5360(2) 0.1568(2) 0.7156(3) 0.0421(9) Uani 1 1 d .
H4 H 0.5639 0.1750 0.6573 0.051 Uiso 1 1 calc R
C5 C 0.4835(2) 0.1027(2) 0.7062(2) 0.0424(10) Uani 1 1 d .
C6 C 0.4402(3) 0.0770(2) 0.7893(3) 0.0494(10) Uani 1 1 d .
H6 H 0.4033 0.0397 0.7819 0.059 Uiso 1 1 calc R
C7 C 0.4514(2) 0.10646(19) 0.8839(3) 0.0439(10) Uani 1 1 d .
H7 H 0.4206 0.0894 0.9412 0.053 Uiso 1 1 calc R
C8 C 0.4236(2) 0.21306(19) 1.0390(2) 0.0372(9) Uani 1 1 d .
H8A H 0.3877 0.1755 1.0611 0.045 Uiso 1 1 calc R
H8B H 0.4327 0.2415 1.0992 0.045 Uiso 1 1 calc R
C9 C 0.3921(2) 0.30081(18) 0.9106(2) 0.0365(9) Uani 1 1 d .
H9 H 0.4450 0.3270 0.9229 0.044 Uiso 1 1 calc R
C10 C 0.3218(2) 0.31065(18) 0.8389(2) 0.0330(8) Uani 1 1 d .
C11 C 0.3102(2) 0.36187(18) 0.7633(2) 0.0340(8) Uani 1 1 d .
C12 C 0.3682(2) 0.41470(19) 0.7660(3) 0.0423(9) Uani 1 1 d .
H12 H 0.4139 0.4188 0.8194 0.051 Uiso 1 1 calc R
C13 C 0.3597(3) 0.4613(2) 0.6914(3) 0.0479(10) Uani 1 1 d .
H13 H 0.4002 0.4971 0.6935 0.057 Uiso 1 1 calc R
C14 C 0.2936(3) 0.4567(2) 0.6143(3) 0.0493(10) Uani 1 1 d .
H14 H 0.2878 0.4892 0.5637 0.059 Uiso 1 1 calc R
C15 C 0.2357(3) 0.4044(2) 0.6109(3) 0.0528(11) Uani 1 1 d .
H15 H 0.1901 0.4008 0.5573 0.063 Uiso 1 1 calc R
C16 C 0.2434(2) 0.3572(2) 0.6848(3) 0.0447(10) Uani 1 1 d .
H16 H 0.2029 0.3214 0.6820 0.054 Uiso 1 1 calc R
C17 C 0.5614(2) 0.14129(17) 1.0788(2) 0.0329(8) Uani 1 1 d .
H17 H 0.5197 0.1031 1.0771 0.040 Uiso 1 1 calc R
C18 C 0.6559(2) 0.11853(19) 1.0459(3) 0.0423(9) Uani 1 1 d .
H18A H 0.6488 0.0951 0.9802 0.051 Uiso 1 1 calc R
H18B H 0.6958 0.1561 1.0342 0.051 Uiso 1 1 calc R
C19 C 0.7019(3) 0.0761(2) 1.1236(3) 0.0536(11) Uani 1 1 d .
H19A H 0.7630 0.0629 1.0986 0.064 Uiso 1 1 calc R
H19B H 0.6641 0.0371 1.1317 0.064 Uiso 1 1 calc R
C20 C 0.7151(3) 0.1079(2) 1.2264(3) 0.0618(12) Uani 1 1 d .
H20A H 0.7269 0.0748 1.2795 0.074 Uiso 1 1 calc R
H20B H 0.7699 0.1362 1.2251 0.074 Uiso 1 1 calc R
C21 C 0.6330(3) 0.1460(2) 1.2540(3) 0.0627(13) Uani 1 1 d .
H21 H 0.6276 0.1584 1.3237 0.075 Uiso 1 1 calc R
C22 C 0.5670(2) 0.16401(19) 1.1883(2) 0.0406(9) Uani 1 1 d .
H22 H 0.5209 0.1926 1.2112 0.049 Uiso 1 1 calc R
C23 C 1.0123(2) 0.18355(16) 0.7873(2) 0.0283(8) Uani 1 1 d .
C24 C 1.0001(2) 0.15338(16) 0.8933(2) 0.0290(8) Uani 1 1 d .
C25 C 1.0334(2) 0.18291(17) 0.9819(2) 0.0315(8) Uani 1 1 d .
H25 H 1.0659 0.2222 0.9771 0.038 Uiso 1 1 calc R
C26 C 1.0200(2) 0.15605(18) 1.0780(2) 0.0366(9) Uani 1 1 d .
H26 H 1.0419 0.1770 1.1386 0.044 Uiso 1 1 calc R
C27 C 0.9749(2) 0.09879(19) 1.0833(2) 0.0358(9) Uani 1 1 d .
C28 C 0.9393(2) 0.06837(18) 0.9971(2) 0.0383(9) Uani 1 1 d .
H28 H 0.9070 0.0290 1.0026 0.046 Uiso 1 1 calc R
C29 C 0.9518(2) 0.09646(18) 0.9023(2) 0.0350(8) Uani 1 1 d .
H29 H 0.9268 0.0764 0.8424 0.042 Uiso 1 1 calc R
C30 C 0.9157(2) 0.20476(17) 0.7474(2) 0.0325(8) Uani 1 1 d .
H30A H 0.9222 0.2304 0.6843 0.039 Uiso 1 1 calc R
H30B H 0.8783 0.1665 0.7295 0.039 Uiso 1 1 calc R
C31 C 0.8918(2) 0.29852(17) 0.8657(2) 0.0317(8) Uani 1 1 d .
H31 H 0.9441 0.3239 0.8504 0.038 Uiso 1 1 calc R
C32 C 0.8255(2) 0.31158(18) 0.9359(2) 0.0325(8) Uani 1 1 d .
C33 C 0.8172(2) 0.36728(18) 1.0027(2) 0.0337(8) Uani 1 1 d .
C34 C 0.8806(2) 0.41666(19) 0.9991(3) 0.0443(10) Uani 1 1 d .
H34 H 0.9287 0.4147 0.9512 0.053 Uiso 1 1 calc R
C35 C 0.8755(3) 0.4689(2) 1.0638(3) 0.0494(10) Uani 1 1 d .
H35 H 0.9196 0.5024 1.0596 0.059 Uiso 1 1 calc R
C36 C 0.8065(3) 0.4722(2) 1.1342(3) 0.0536(11) Uani 1 1 d .
H36 H 0.8023 0.5079 1.1788 0.064 Uiso 1 1 calc R
C37 C 0.7440(3) 0.4233(2) 1.1390(3) 0.0648(13) Uani 1 1 d .
H37 H 0.6967 0.4250 1.1879 0.078 Uiso 1 1 calc R
C38 C 0.7485(2) 0.3712(2) 1.0738(3) 0.0547(11) Uani 1 1 d .
H38 H 0.7040 0.3379 1.0780 0.066 Uiso 1 1 calc R
C39 C 1.0555(2) 0.13614(17) 0.7125(2) 0.0312(8) Uani 1 1 d .
H39 H 1.0119 0.0993 0.7046 0.037 Uiso 1 1 calc R
C40 C 1.1476(2) 0.10956(18) 0.7544(3) 0.0395(9) Uani 1 1 d .
H40A H 1.1874 0.1452 0.7789 0.047 Uiso 1 1 calc R
H40B H 1.1362 0.0811 0.8135 0.047 Uiso 1 1 calc R
C41 C 1.1969(3) 0.0723(2) 0.6719(3) 0.0499(10) Uani 1 1 d .
H41A H 1.2540 0.0530 0.7018 0.060 Uiso 1 1 calc R
H41B H 1.1564 0.0373 0.6463 0.060 Uiso 1 1 calc R
C42 C 1.2213(3) 0.1155(2) 0.5835(3) 0.0598(12) Uani 1 1 d .
H42A H 1.2736 0.1435 0.6046 0.072 Uiso 1 1 calc R
H42B H 1.2409 0.0892 0.5249 0.072 Uiso 1 1 calc R
C43 C 1.1407(3) 0.1553(2) 0.5513(3) 0.0554(11) Uani 1 1 d .
H43 H 1.1420 0.1756 0.4862 0.066 Uiso 1 1 calc R
C44 C 1.0673(2) 0.16429(17) 0.6073(2) 0.0375(9) Uani 1 1 d .
H44 H 1.0188 0.1902 0.5796 0.045 Uiso 1 1 calc R

loop_
_atom_site_aniso_label
_atom_site_aniso_U_11
_atom_site_aniso_U_22
_atom_site_aniso_U_33
_atom_site_aniso_U_23
_atom_site_aniso_U_13
_atom_site_aniso_U_12
Br1 0.0817(3) 0.0677(4) 0.0385(2) -0.0173(2) -0.0111(2) 0.0236(3)
Br2 0.0712(3) 0.0473(3) 0.0339(2) 0.00583(19) 0.00765(17) 0.0082(2)
O1 0.0268(13) 0.0404(17) 0.0408(14) -0.0024(12) 0.0049(11) -0.0024(12)
O2 0.0282(14) 0.0293(16) 0.0430(14) -0.0011(11) -0.0033(11) -0.0018(11)
N1 0.0245(14) 0.043(2) 0.0332(15) -0.0005(14) 0.0027(12) 0.0001(13)
N2 0.0268(15) 0.048(2) 0.0445(17) 0.0024(16) -0.0033(13) -0.0058(14)
N3 0.0319(16) 0.041(2) 0.0419(17) 0.0049(15) -0.0031(13) 0.0021(14)
N4 0.0243(14) 0.036(2) 0.0343(15) 0.0023(14) 0.0024(12) 0.0014(13)
N5 0.0273(15) 0.046(2) 0.0497(18) -0.0039(16) 0.0070(13) -0.0028(14)
N6 0.0306(15) 0.046(2) 0.0472(17) -0.0041(16) 0.0082(13) 0.0000(15)
C1 0.0251(16) 0.038(2) 0.0333(18) -0.0018(16) 0.0029(14) -0.0034(16)
C2 0.0268(16) 0.040(2) 0.0295(17) 0.0006(16) -0.0012(14) 0.0022(16)
C3 0.0317(18) 0.047(3) 0.036(2) 0.0022(17) 0.0054(15) 0.0004(17)
C4 0.043(2) 0.051(3) 0.0320(19) 0.0017(18) 0.0073(16) 0.008(2)
C5 0.048(2) 0.050(3) 0.0283(19) -0.0025(18) -0.0076(16) 0.014(2)
C6 0.054(2) 0.049(3) 0.045(2) -0.0021(19) -0.0115(18) -0.008(2)
C7 0.048(2) 0.051(3) 0.0327(19) 0.0020(18) -0.0009(16) -0.014(2)
C8 0.0306(17) 0.050(3) 0.0309(18) 0.0030(17) 0.0028(15) 0.0015(17)
C9 0.0314(18) 0.039(2) 0.0391(19) -0.0042(18) 0.0025(16) -0.0040(17)
C10 0.0293(17) 0.035(2) 0.0348(19) -0.0061(16) 0.0037(15) 0.0038(16)
C11 0.0277(17) 0.037(2) 0.0377(19) -0.0056(17) 0.0070(15) 0.0040(16)
C12 0.039(2) 0.043(3) 0.045(2) -0.0076(19) 0.0022(17) -0.0028(18)
C13 0.047(2) 0.040(3) 0.057(2) -0.002(2) 0.012(2) -0.0026(19)
C14 0.048(2) 0.047(3) 0.053(2) 0.008(2) 0.0088(19) 0.003(2)
C15 0.041(2) 0.064(3) 0.052(2) 0.011(2) -0.0052(18) 0.002(2)
C16 0.035(2) 0.048(3) 0.051(2) 0.005(2) 0.0015(17) -0.0024(18)
C17 0.0329(18) 0.034(2) 0.0320(18) 0.0008(16) 0.0003(14) -0.0066(16)
C18 0.042(2) 0.043(3) 0.041(2) -0.0001(18) 0.0011(17) 0.0057(18)
C19 0.052(2) 0.061(3) 0.047(2) -0.008(2) -0.0101(19) 0.009(2)
C20 0.063(3) 0.062(3) 0.059(3) -0.014(2) -0.025(2) 0.013(2)
C21 0.064(3) 0.081(4) 0.041(2) -0.016(2) -0.015(2) 0.020(3)
C22 0.0397(19) 0.048(3) 0.0336(19) 0.0038(18) -0.0010(16) 0.0024(18)
C23 0.0308(17) 0.024(2) 0.0297(17) -0.0022(15) -0.0008(14) -0.0054(15)
C24 0.0276(16) 0.029(2) 0.0306(17) -0.0034(15) -0.0012(13) 0.0027(15)
C25 0.0292(17) 0.030(2) 0.0353(19) -0.0023(16) -0.0007(14) -0.0014(15)
C26 0.0343(18) 0.044(3) 0.0314(19) -0.0072(17) -0.0052(15) 0.0070(18)
C27 0.041(2) 0.036(2) 0.0300(18) 0.0014(17) 0.0053(15) 0.0070(18)
C28 0.043(2) 0.034(2) 0.039(2) -0.0045(18) 0.0049(16) -0.0052(17)
C29 0.0393(19) 0.035(2) 0.0303(18) -0.0070(17) 0.0013(15) -0.0027(17)
C30 0.0305(17) 0.036(2) 0.0316(17) -0.0057(16) 0.0017(14) -0.0004(16)
C31 0.0280(17) 0.032(2) 0.0348(18) 0.0056(17) 0.0015(15) 0.0008(16)
C32 0.0273(17) 0.035(2) 0.0350(18) 0.0043(16) -0.0026(14) 0.0026(16)
C33 0.0302(18) 0.037(2) 0.0337(18) 0.0024(17) -0.0039(15) 0.0076(16)
C34 0.048(2) 0.049(3) 0.037(2) -0.0011(19) 0.0090(17) -0.0013(19)
C35 0.053(2) 0.045(3) 0.050(2) -0.002(2) 0.0017(19) -0.006(2)
C36 0.047(2) 0.054(3) 0.060(3) -0.018(2) 0.005(2) 0.008(2)
C37 0.047(2) 0.070(4) 0.079(3) -0.029(3) 0.024(2) -0.004(2)
C38 0.041(2) 0.056(3) 0.068(3) -0.021(2) 0.013(2) -0.002(2)
C39 0.0297(17) 0.033(2) 0.0310(17) -0.0011(16) 0.0015(14) -0.0007(15)
C40 0.0356(19) 0.036(2) 0.047(2) -0.0052(18) 0.0002(16) 0.0044(17)
C41 0.043(2) 0.049(3) 0.059(2) -0.004(2) 0.0075(18) 0.0106(19)
C42 0.054(2) 0.054(3) 0.073(3) 0.006(2) 0.028(2) 0.007(2)
C43 0.062(3) 0.050(3) 0.056(2) 0.015(2) 0.028(2) 0.009(2)
C44 0.042(2) 0.033(2) 0.0382(19) 0.0035(17) 0.0064(16) 0.0065(17)

loop_
_atom_type_symbol
_atom_type_description
_atom_type_scat_dispersion_real
_atom_type_scat_dispersion_imag
_atom_type_scat_source
C C 0.0033 0.0016 'International Tables Vol C Tables 4.2.6.8 and 6.1.1.4'
H H 0.0000 0.0000 'International Tables Vol C Tables 4.2.6.8 and 6.1.1.4'
N N 0.0061 0.0033 'International Tables Vol C Tables 4.2.6.8 and 6.1.1.4'
O O 0.0106 0.0060 'International Tables Vol C Tables 4.2.6.8 and 6.1.1.4'
Br Br -0.2901 2.4595 'International Tables Vol C Tables 4.2.6.8 and 6.1.1.4'

loop_
_geom_angle_atom_site_label_1
_geom_angle_atom_site_label_2
_geom_angle_atom_site_label_3
_geom_angle
C1 O1 H1 114(3)
C23 O2 H2 114(3)
C9 N1 N2 111.2(3)
C9 N1 C8 129.0(3)
N2 N1 C8 119.7(3)
N3 N2 N1 106.3(3)
N2 N3 C10 109.9(3)
C31 N4 N5 111.4(3)
C31 N4 C30 128.9(3)
N5 N4 C30 119.7(3)
N6 N5 N4 106.0(3)
N5 N6 C32 109.9(3)
O1 C1 C2 112.3(3)
O1 C1 C8 104.0(3)
C2 C1 C8 109.0(3)
O1 C1 C17 111.6(3)
C2 C1 C17 109.3(3)
C8 C1 C17 110.6(3)
C7 C2 C3 117.9(3)
C7 C2 C1 120.2(3)
C3 C2 C1 121.9(3)
C4 C3 C2 121.4(4)
C4 C3 H3 119.3
C2 C3 H3 119.3
C5 C4 C3 119.1(3)
C5 C4 H4 120.4
C3 C4 H4 120.4
C4 C5 C6 121.1(3)
C4 C5 Br1 120.4(3)
C6 C5 Br1 118.6(3)
C5 C6 C7 119.0(4)
C5 C6 H6 120.5
C7 C6 H6 120.5
C2 C7 C6 121.5(3)
C2 C7 H7 119.2
C6 C7 H7 119.2
N1 C8 C1 112.5(2)
N1 C8 H8A 109.1
C1 C8 H8A 109.1
N1 C8 H8B 109.1
C1 C8 H8B 109.1
H8A C8 H8B 107.8
N1 C9 C10 105.9(3)
N1 C9 H9 127.0
C10 C9 H9 127.0
N3 C10 C9 106.7(3)
N3 C10 C11 123.8(3)
C9 C10 C11 129.5(3)
C12 C11 C16 118.8(3)
C12 C11 C10 120.6(3)
C16 C11 C10 120.5(3)
C13 C12 C11 120.2(3)
C13 C12 H12 119.9
C11 C12 H12 119.9
C14 C13 C12 120.9(4)
C14 C13 H13 119.6
C12 C13 H13 119.6
C13 C14 C15 119.4(4)
C13 C14 H14 120.3
C15 C14 H14 120.3
C14 C15 C16 120.6(4)
C14 C15 H15 119.7
C16 C15 H15 119.7
C15 C16 C11 120.1(4)
C15 C16 H16 119.9
C11 C16 H16 119.9
C22 C17 C18 110.0(3)
C22 C17 C1 113.9(3)
C18 C17 C1 112.1(3)
C22 C17 H17 106.8
C18 C17 H17 106.8
C1 C17 H17 106.8
C19 C18 C17 112.5(3)
C19 C18 H18A 109.1
C17 C18 H18A 109.1
C19 C18 H18B 109.1
C17 C18 H18B 109.1
H18A C18 H18B 107.8
C18 C19 C20 112.7(4)
C18 C19 H19A 109.1
C20 C19 H19A 109.1
C18 C19 H19B 109.1
C20 C19 H19B 109.1
H19A C19 H19B 107.8
C21 C20 C19 111.9(3)
C21 C20 H20A 109.2
C19 C20 H20A 109.2
C21 C20 H20B 109.2
C19 C20 H20B 109.2
H20A C20 H20B 107.9
C22 C21 C20 124.4(4)
C22 C21 H21 117.8
C20 C21 H21 117.8
C21 C22 C17 123.0(4)
C21 C22 H22 118.5
C17 C22 H22 118.5
O2 C23 C24 111.7(2)
O2 C23 C39 111.7(2)
C24 C23 C39 111.5(3)
O2 C23 C30 103.8(3)
C24 C23 C30 107.2(2)
C39 C23 C30 110.7(2)
C25 C24 C29 118.4(3)
C25 C24 C23 121.5(3)
C29 C24 C23 120.0(3)
C24 C25 C26 121.1(3)
C24 C25 H25 119.4
C26 C25 H25 119.4
C27 C26 C25 118.6(3)
C27 C26 H26 120.7
C25 C26 H26 120.7
C26 C27 C28 122.1(3)
C26 C27 Br2 119.0(3)
C28 C27 Br2 118.8(3)
C27 C28 C29 118.5(3)
C27 C28 H28 120.8
C29 C28 H28 120.8
C28 C29 C24 121.2(3)
C28 C29 H29 119.4
C24 C29 H29 119.4
N4 C30 C23 111.9(2)
N4 C30 H30A 109.2
C23 C30 H30A 109.2
N4 C30 H30B 109.2
C23 C30 H30B 109.2
H30A C30 H30B 107.9
N4 C31 C32 105.5(3)
N4 C31 H31 127.2
C32 C31 H31 127.2
N6 C32 C31 107.2(3)
N6 C32 C33 123.9(3)
C31 C32 C33 128.8(3)
C38 C33 C34 118.0(4)
C38 C33 C32 121.3(3)
C34 C33 C32 120.7(3)
C33 C34 C35 121.6(3)
C33 C34 H34 119.2
C35 C34 H34 119.2
C36 C35 C34 119.9(4)
C36 C35 H35 120.1
C34 C35 H35 120.1
C37 C36 C35 119.0(4)
C37 C36 H36 120.5
C35 C36 H36 120.5
C36 C37 C38 121.2(4)
C36 C37 H37 119.4
C38 C37 H37 119.4
C33 C38 C37 120.4(4)
C33 C38 H38 119.8
C37 C38 H38 119.8
C44 C39 C40 110.3(3)
C44 C39 C23 112.6(3)
C40 C39 C23 111.9(3)
C44 C39 H39 107.2
C40 C39 H39 107.2
C23 C39 H39 107.2
C41 C40 C39 110.7(3)
C41 C40 H40A 109.5
C39 C40 H40A 109.5
C41 C40 H40B 109.5
C39 C40 H40B 109.5
H40A C40 H40B 108.1
C42 C41 C40 110.9(3)
C42 C41 H41A 109.5
C40 C41 H41A 109.5
C42 C41 H41B 109.5
C40 C41 H41B 109.5
H41A C41 H41B 108.0
C43 C42 C41 110.6(3)
C43 C42 H42A 109.5
C41 C42 H42A 109.5
C43 C42 H42B 109.5
C41 C42 H42B 109.5
H42A C42 H42B 108.1
C44 C43 C42 124.1(4)
C44 C43 H43 117.9
C42 C43 H43 117.9
C43 C44 C39 124.2(3)
C43 C44 H44 117.9
C39 C44 H44 117.9

loop_
_geom_bond_atom_site_label_1
_geom_bond_atom_site_label_2
_geom_bond_distance
Br1 C5 1.894(3)
Br2 C27 1.908(3)
O1 C1 1.425(4)
O1 H1 0.72(3)
O2 C23 1.426(4)
O2 H2 0.72(3)
N1 C9 1.332(4)
N1 N2 1.348(4)
N1 C8 1.456(4)
N2 N3 1.320(4)
N3 C10 1.366(4)
N4 C31 1.336(4)
N4 N5 1.348(4)
N4 C30 1.463(4)
N5 N6 1.320(4)
N6 C32 1.361(4)
C1 C2 1.529(4)
C1 C8 1.536(4)
C1 C17 1.549(5)
C2 C7 1.379(5)
C2 C3 1.387(4)
C3 C4 1.383(5)
C3 H3 0.9500
C4 C5 1.367(5)
C4 H4 0.9500
C5 C6 1.376(5)
C6 C7 1.384(5)
C6 H6 0.9500
C7 H7 0.9500
C8 H8A 0.9900
C8 H8B 0.9900
C9 C10 1.376(4)
C9 H9 0.9500
C10 C11 1.463(5)
C11 C12 1.387(5)
C11 C16 1.391(5)
C12 C13 1.380(5)
C12 H12 0.9500
C13 C14 1.370(5)
C13 H13 0.9500
C14 C15 1.377(6)
C14 H14 0.9500
C15 C16 1.384(5)
C15 H15 0.9500
C16 H16 0.9500
C17 C22 1.505(4)
C17 C18 1.520(4)
C17 H17 1.0000
C18 C19 1.490(5)
C18 H18A 0.9900
C18 H18B 0.9900
C19 C20 1.503(5)
C19 H19A 0.9900
C19 H19B 0.9900
C20 C21 1.483(5)
C20 H20A 0.9900
C20 H20B 0.9900
C21 C22 1.318(5)
C21 H21 0.9500
C22 H22 0.9500
C23 C24 1.534(4)
C23 C39 1.537(4)
C23 C30 1.542(4)
C24 C25 1.384(4)
C24 C29 1.387(5)
C25 C26 1.391(4)
C25 H25 0.9500
C26 C27 1.367(5)
C26 H26 0.9500
C27 C28 1.378(5)
C28 C29 1.385(5)
C28 H28 0.9500
C29 H29 0.9500
C30 H30A 0.9900
C30 H30B 0.9900
C31 C32 1.371(4)
C31 H31 0.9500
C32 C33 1.462(5)
C33 C38 1.380(5)
C33 C34 1.382(5)
C34 C35 1.383(5)
C34 H34 0.9500
C35 C36 1.378(5)
C35 H35 0.9500
C36 C37 1.368(6)
C36 H36 0.9500
C37 C38 1.385(5)
C37 H37 0.9500
C38 H38 0.9500
C39 C44 1.507(4)
C39 C40 1.529(4)
C39 H39 1.0000
C40 C41 1.522(5)
C40 H40A 0.9900
C40 H40B 0.9900
C41 C42 1.514(5)
C41 H41A 0.9900
C41 H41B 0.9900
C42 C43 1.484(5)
C42 H42A 0.9900
C42 H42B 0.9900
C43 C44 1.318(4)
C43 H43 0.9500
C44 H44 0.9500

loop_
_geom_hbond_atom_site_label_D
_geom_hbond_atom_site_label_H
_geom_hbond_atom_site_label_A
_geom_hbond_distance_DH
_geom_hbond_distance_HA
_geom_hbond_distance_DA
_geom_hbond_angle_DHA
_geom_hbond_site_symmetry_A
O1 H1 N6 0.72(3) 2.26(3) 2.955(4) 162(4) .
O2 H2 N3 0.72(3) 2.27(3) 2.953(4) 161(4) 1_655

loop_
_geom_torsion_atom_site_label_1
_geom_torsion_atom_site_label_2
_geom_torsion_atom_site_label_3
_geom_torsion_atom_site_label_4
_geom_torsion
C9 N1 N2 N3 -0.8(4)
C8 N1 N2 N3 -177.6(3)
N1 N2 N3 C10 0.8(4)
C31 N4 N5 N6 0.5(4)
C30 N4 N5 N6 177.3(3)
N4 N5 N6 C32 -0.2(4)
O1 C1 C2 C7 -175.9(3)
C8 C1 C2 C7 -61.2(4)
C17 C1 C2 C7 59.8(4)
O1 C1 C2 C3 3.2(4)
C8 C1 C2 C3 117.8(3)
C17 C1 C2 C3 -121.2(3)
C7 C2 C3 C4 -0.5(5)
C1 C2 C3 C4 -179.6(3)
C2 C3 C4 C5 -1.5(5)
C3 C4 C5 C6 2.2(5)
C3 C4 C5 Br1 -176.6(3)
C4 C5 C6 C7 -0.8(6)
Br1 C5 C6 C7 178.0(3)
C3 C2 C7 C6 1.9(5)
C1 C2 C7 C6 -179.0(3)
C5 C6 C7 C2 -1.3(6)
C9 N1 C8 C1 -60.9(5)
N2 N1 C8 C1 115.3(3)
O1 C1 C8 N1 74.1(3)
C2 C1 C8 N1 -45.9(4)
C17 C1 C8 N1 -166.1(3)
N2 N1 C9 C10 0.5(4)
C8 N1 C9 C10 176.8(3)
N2 N3 C10 C9 -0.6(4)
N2 N3 C10 C11 178.5(3)
N1 C9 C10 N3 0.1(4)
N1 C9 C10 C11 -178.9(3)
N3 C10 C11 C12 171.8(3)
C9 C10 C11 C12 -9.4(5)
N3 C10 C11 C16 -10.9(5)
C9 C10 C11 C16 167.9(3)
C16 C11 C12 C13 -0.5(5)
C10 C11 C12 C13 176.9(3)
C11 C12 C13 C14 0.7(5)
C12 C13 C14 C15 -0.7(6)
C13 C14 C15 C16 0.5(6)
C14 C15 C16 C11 -0.3(6)
C12 C11 C16 C15 0.3(5)
C10 C11 C16 C15 -177.0(3)
O1 C1 C17 C22 61.5(3)
C2 C1 C17 C22 -173.7(3)
C8 C1 C17 C22 -53.7(4)
O1 C1 C17 C18 -64.2(4)
C2 C1 C17 C18 60.6(4)
C8 C1 C17 C18 -179.4(3)
C22 C17 C18 C19 46.4(4)
C1 C17 C18 C19 174.2(3)
C17 C18 C19 C20 -58.5(5)
C18 C19 C20 C21 41.2(5)
C19 C20 C21 C22 -16.4(7)
C20 C21 C22 C17 7.4(7)
C18 C17 C22 C21 -21.8(5)
C1 C17 C22 C21 -148.6(4)
O2 C23 C24 C25 2.3(4)
C39 C23 C24 C25 128.0(3)
C30 C23 C24 C25 -110.7(3)
O2 C23 C24 C29 179.9(3)
C39 C23 C24 C29 -54.4(4)
C30 C23 C24 C29 66.8(4)
C29 C24 C25 C26 0.8(5)
C23 C24 C25 C26 178.4(3)
C24 C25 C26 C27 1.4(5)
C25 C26 C27 C28 -2.5(5)
C25 C26 C27 Br2 174.9(2)
C26 C27 C28 C29 1.3(5)
Br2 C27 C28 C29 -176.0(2)
C27 C28 C29 C24 1.0(5)
C25 C24 C29 C28 -2.0(5)
C23 C24 C29 C28 -179.6(3)
C31 N4 C30 C23 61.4(4)
N5 N4 C30 C23 -114.8(3)
O2 C23 C30 N4 -68.2(3)
C24 C23 C30 N4 50.1(4)
C39 C23 C30 N4 171.9(3)
N5 N4 C31 C32 -0.5(3)
C30 N4 C31 C32 -177.0(3)
N5 N6 C32 C31 -0.1(4)
N5 N6 C32 C33 179.2(3)
N4 C31 C32 N6 0.4(3)
N4 C31 C32 C33 -178.9(3)
N6 C32 C33 C38 4.7(5)
C31 C32 C33 C38 -176.2(3)
N6 C32 C33 C34 -177.9(3)
C31 C32 C33 C34 1.3(5)
C38 C33 C34 C35 -0.6(5)
C32 C33 C34 C35 -178.1(3)
C33 C34 C35 C36 0.5(6)
C34 C35 C36 C37 0.2(6)
C35 C36 C37 C38 -0.7(7)
C34 C33 C38 C37 0.0(6)
C32 C33 C38 C37 177.6(4)
C36 C37 C38 C33 0.6(7)
O2 C23 C39 C44 -54.9(3)
C24 C23 C39 C44 179.4(3)
C30 C23 C39 C44 60.1(4)
O2 C23 C39 C40 70.1(4)
C24 C23 C39 C40 -55.6(4)
C30 C23 C39 C40 -174.9(3)
C44 C39 C40 C41 -43.7(4)
C23 C39 C40 C41 -170.0(3)
C39 C40 C41 C42 63.1(4)
C40 C41 C42 C43 -47.3(5)
C41 C42 C43 C44 16.4(6)
C42 C43 C44 C39 0.9(7)
C40 C39 C44 C43 13.1(5)
C23 C39 C44 C43 139.0(4)
